data_4071956
loop_
_publ_author_name
'Matsuzawa, Hiroshi'
'Tanabe, Yoshiaki'
'Miyake, Yoshihiro'
'Nishibayashi, Yoshiaki'

_publ_section_title
;
 Synthesis of Optically
 ActiveN,N,N&#x2032;,N&#x2032;-Tetraphenyl-1,1&#x2032;-binaphthyl-2,2&#x2032;-diamine
 Derivatives as Analogues of BINAP
;
_journal_issue 15
_journal_name_full Organometallics
_journal_page_first 4021
_journal_paper_doi 10.1021/om800485s
_journal_volume 27
_journal_year 2008
_chemical_absolute_configuration 'CHOOSE rm ad rmad syn or unk'
_chemical_formula_moiety 'C60 H56 B2 F8 N2 Rh2 '
_chemical_formula_sum 'C60 H56 B2 F8 N2 Rh2'
_chemical_formula_weight 1184.53
_space_group_IT_number 92
_symmetry_cell_setting tetragonal
_symmetry_Int_Tables_number 92
_symmetry_space_group_name_Hall 'P 4abw 2nw'
_symmetry_space_group_name_H-M 'P 41 21 2'
_cell_angle_alpha 90.0000
_cell_angle_beta 90.0000
_cell_angle_gamma 90.0000
_cell_formula_units_Z 4
_cell_length_a 13.8106(4)
_cell_length_b 13.8106(4)
_cell_length_c 26.0830(8)
_cell_measurement_reflns_used 29506
_cell_measurement_temperature 173.1
_cell_measurement_theta_max 27.4
_cell_measurement_theta_min 3.0
_cell_volume 4974.9(3)
_computing_cell_refinement PROCESS-AUTO
_computing_data_collection PROCESS-AUTO
_computing_data_reduction CrystalStructure
_computing_publication_material 'CrystalStructure 3.8'
_computing_structure_refinement CRYSTALS
_computing_structure_solution 'DIRDIF99 (PATTY)'
_diffrn_detector_area_resol_mean 10.00
_diffrn_measured_fraction_theta_full 0.991
_diffrn_measured_fraction_theta_max 0.996
_diffrn_measurement_device_type 'Rigaku RAXIS-RAPID'
_diffrn_measurement_method \w
_diffrn_radiation_type 'Mo K\a'
_diffrn_radiation_wavelength 0.71075
_diffrn_reflns_av_R_equivalents 0.106
_diffrn_reflns_limit_h_max 17
_diffrn_reflns_limit_h_min -17
_diffrn_reflns_limit_k_max 17
_diffrn_reflns_limit_k_min -17
_diffrn_reflns_limit_l_max 33
_diffrn_reflns_limit_l_min -33
_diffrn_reflns_number 48866
_diffrn_reflns_theta_full 27.50
_diffrn_reflns_theta_max 27.44
_exptl_absorpt_coefficient_mu 0.736
_exptl_absorpt_correction_T_max 0.929
_exptl_absorpt_correction_T_min 0.536
_exptl_absorpt_correction_type multi-scan
_exptl_absorpt_process_details
;
    Higashi, T. (1995). Program for Absorption Correction.
    Rigaku Corporation, Tokyo, Japan.
;
_exptl_crystal_colour orange
_exptl_crystal_density_diffrn 1.581
_exptl_crystal_density_method 'not measured'
_exptl_crystal_description plate
_exptl_crystal_F_000 2408.00
_exptl_crystal_size_max 0.50
_exptl_crystal_size_mid 0.20
_exptl_crystal_size_min 0.10
_refine_diff_density_max 2.68
_refine_diff_density_min -3.75
_refine_ls_abs_structure_details 'Flack, H. D. (1983), Acta Cryst. A39, 876-881.  2385 Friedel Pairs'
_refine_ls_abs_structure_Flack -0.00(4)
_refine_ls_extinction_method none
_refine_ls_goodness_of_fit_ref 1.000
_refine_ls_hydrogen_treatment refall
_refine_ls_number_parameters 348
_refine_ls_number_reflns 5668
_refine_ls_R_factor_gt 0.0459
_refine_ls_shift/su_max 0.0000
_refine_ls_structure_factor_coef Fsqd
_refine_ls_weighting_details 'w = 1/[0.0001Fo^2^ + 0.6780\s(Fo^2^)]/(4Fo^2^)'
_refine_ls_weighting_scheme calc
_refine_ls_wR_factor_ref 0.1054
_reflns_number_gt 2907
_reflns_number_total 5668
_reflns_threshold_expression F^2^>2.0\s(F^2^)
_cod_data_source_file om800485s-file005.cif
_cod_data_source_block '_9'
_cod_original_formula_sum 'C60 H56 B2 F8 N2 Rh2 '
_cod_database_code 4071956

loop_
_symmetry_equiv_pos_site_id
_symmetry_equiv_pos_as_xyz
1 +X,+Y,+Z
2 1/2-Y,1/2+X,1/4+Z
3 -X,-Y,1/2+Z
4 1/2+Y,1/2-X,3/4+Z
5 1/2-X,1/2+Y,1/4-Z
6 +Y,+X,-Z
7 1/2+X,1/2-Y,3/4-Z
8 -Y,-X,1/2-Z

loop_
_atom_site_label
_atom_site_type_symbol
_atom_site_fract_x
_atom_site_fract_y
_atom_site_fract_z
_atom_site_U_iso_or_equiv
_atom_site_adp_type
_atom_site_occupancy
_atom_site_symmetry_multiplicity
_atom_site_calc_flag
_atom_site_refinement_flags
Rh(1) Rh 0.52969(4) 0.10397(3) 0.24548(2) 0.03460(13) Uani 1.00 1 d .
F(1) F 0.8361(4) 0.4065(3) 0.09450(16) 0.105(2) Uani 1.00 1 d .
F(2) F 0.6935(4) 0.4663(4) 0.0756(2) 0.162(2) Uani 1.00 1 d .
F(3) F 0.7054(2) 0.3121(2) 0.09880(14) 0.0612(14) Uani 1.00 1 d .
F(4) F 0.7643(3) 0.3639(3) 0.02358(14) 0.099(2) Uani 1.00 1 d .
N(1) N 0.4822(3) 0.3501(3) 0.22094(16) 0.0326(14) Uani 1.00 1 d .
C(1) C 0.4451(3) 0.4973(3) 0.26885(19) 0.0266(16) Uani 1.00 1 d .
C(2) C 0.3988(4) 0.5435(4) 0.3109(2) 0.0291(16) Uani 1.00 1 d .
C(3) C 0.4042(4) 0.6447(4) 0.3190(2) 0.0395(19) Uani 1.00 1 d .
C(4) C 0.3653(5) 0.6857(4) 0.3620(2) 0.055(2) Uani 1.00 1 d .
C(5) C 0.3190(5) 0.6287(5) 0.3994(2) 0.054(2) Uani 1.00 1 d .
C(6) C 0.3081(4) 0.5317(5) 0.3919(2) 0.043(2) Uani 1.00 1 d .
C(7) C 0.3473(4) 0.4868(4) 0.3478(2) 0.0337(18) Uani 1.00 1 d .
C(8) C 0.3406(4) 0.3862(4) 0.3398(2) 0.041(2) Uani 1.00 1 d .
C(9) C 0.3816(4) 0.3430(4) 0.2989(2) 0.0370(19) Uani 1.00 1 d .
C(10) C 0.4367(3) 0.3992(4) 0.26344(19) 0.0311(16) Uani 1.00 1 d .
C(11) C 0.5479(4) 0.2762(4) 0.2291(2) 0.0301(17) Uani 1.00 1 d .
C(12) C 0.5851(4) 0.2544(4) 0.2784(2) 0.0318(17) Uani 1.00 1 d .
C(13) C 0.6560(4) 0.1811(4) 0.2840(2) 0.0358(18) Uani 1.00 1 d .
C(14) C 0.6942(4) 0.1309(4) 0.2419(2) 0.0366(18) Uani 1.00 1 d .
C(15) C 0.6566(4) 0.1487(4) 0.1937(2) 0.0327(18) Uani 1.00 1 d .
C(16) C 0.5800(4) 0.2150(4) 0.1881(2) 0.0339(18) Uani 1.00 1 d .
C(17) C 0.4375(4) 0.3631(4) 0.1714(2) 0.0331(18) Uani 1.00 1 d .
C(18) C 0.3408(5) 0.3468(5) 0.1647(2) 0.050(2) Uani 1.00 1 d .
C(19) C 0.2991(5) 0.3626(5) 0.1176(3) 0.068(3) Uani 1.00 1 d .
C(20) C 0.3547(6) 0.3914(5) 0.0769(2) 0.067(2) Uani 1.00 1 d .
C(21) C 0.4515(6) 0.4111(4) 0.0822(2) 0.056(2) Uani 1.00 1 d .
C(22) C 0.4938(4) 0.3967(4) 0.1303(2) 0.0416(19) Uani 1.00 1 d .
C(23) C 0.4562(7) 0.0418(6) 0.3104(2) 0.078(3) Uani 1.00 1 d .
C(24) C 0.5254(6) -0.0232(7) 0.2946(3) 0.098(3) Uani 1.00 1 d .
C(25) C 0.4946(6) -0.1101(6) 0.2619(3) 0.100(2) Uiso 1.00 1 d .
C(26) C 0.4515(7) -0.0945(7) 0.2160(3) 0.115(3) Uiso 1.00 1 d .
C(27) C 0.4506(5) 0.0101(5) 0.1950(2) 0.057(2) Uani 1.00 1 d .
C(28) C 0.3897(5) 0.0803(5) 0.2132(2) 0.052(2) Uani 1.00 1 d .
C(29) C 0.3145(6) 0.0678(6) 0.2509(3) 0.103(2) Uiso 1.00 1 d .
C(30) C 0.3499(5) 0.0340(5) 0.3015(3) 0.082(3) Uani 1.00 1 d .
B(1) B 0.7477(6) 0.3882(6) 0.0727(3) 0.048(2) Uani 1.00 1 d .
H(1) H 0.4353 0.6846 0.2943 0.047 Uiso 1.00 1 c R
H(2) H 0.3696 0.7537 0.3668 0.066 Uiso 1.00 1 c R
H(3) H 0.2952 0.6579 0.4299 0.065 Uiso 1.00 1 c R
H(4) H 0.2741 0.4940 0.4165 0.052 Uiso 1.00 1 c R
H(5) H 0.3062 0.3477 0.3639 0.049 Uiso 1.00 1 c R
H(6) H 0.3739 0.2754 0.2936 0.044 Uiso 1.00 1 c R
H(7) H 0.5627 0.2889 0.3076 0.038 Uiso 1.00 1 c R
H(8) H 0.6783 0.1653 0.3174 0.043 Uiso 1.00 1 c R
H(9) H 0.7451 0.0855 0.2464 0.044 Uiso 1.00 1 c R
H(10) H 0.6823 0.1164 0.1646 0.039 Uiso 1.00 1 c R
H(11) H 0.5482 0.2193 0.1559 0.041 Uiso 1.00 1 c R
H(12) H 0.3024 0.3245 0.1926 0.060 Uiso 1.00 1 c R
H(13) H 0.2315 0.3534 0.1132 0.082 Uiso 1.00 1 c R
H(14) H 0.3254 0.3979 0.0441 0.080 Uiso 1.00 1 c R
H(15) H 0.4887 0.4339 0.0541 0.067 Uiso 1.00 1 c R
H(16) H 0.5607 0.4096 0.1352 0.050 Uiso 1.00 1 c R
H(17) H 0.4783 0.0969 0.3288 0.094 Uiso 1.00 1 c R
H(18) H 0.5914 -0.0143 0.3037 0.118 Uiso 1.00 1 c R
H(19) H 0.5512 -0.1472 0.2555 0.120 Uiso 1.00 1 c R
H(20) H 0.4507 -0.1470 0.2820 0.120 Uiso 1.00 1 c R
H(21) H 0.4839 -0.1338 0.1914 0.138 Uiso 1.00 1 c R
H(22) H 0.3861 -0.1150 0.2189 0.138 Uiso 1.00 1 c R
H(23) H 0.4943 0.0265 0.1682 0.068 Uiso 1.00 1 c R
H(24) H 0.3977 0.1436 0.1996 0.062 Uiso 1.00 1 c R
H(25) H 0.2829 0.1282 0.2555 0.123 Uiso 1.00 1 c R
H(26) H 0.2696 0.0216 0.2382 0.123 Uiso 1.00 1 c R
H(27) H 0.3324 -0.0322 0.3050 0.098 Uiso 1.00 1 c R
H(28) H 0.3182 0.0711 0.3271 0.098 Uiso 1.00 1 c R

loop_
_atom_site_aniso_label
_atom_site_aniso_U_11
_atom_site_aniso_U_22
_atom_site_aniso_U_33
_atom_site_aniso_U_12
_atom_site_aniso_U_13
_atom_site_aniso_U_23
Rh(1) 0.0353(2) 0.0300(2) 0.0384(2) -0.0014(2) 0.0009(2) 0.0007(2)
F(1) 0.130(4) 0.113(4) 0.072(2) -0.076(3) -0.031(3) 0.021(3)
F(2) 0.135(5) 0.060(3) 0.291(8) 0.029(3) 0.133(5) 0.067(4)
F(3) 0.053(2) 0.050(2) 0.080(2) -0.004(2) 0.015(2) 0.010(2)
F(4) 0.113(4) 0.140(5) 0.043(2) -0.039(3) -0.008(2) 0.002(2)
N(1) 0.034(3) 0.034(3) 0.029(2) 0.006(2) 0.001(2) -0.001(2)
C(1) 0.025(3) 0.027(3) 0.028(3) 0.002(2) 0.002(2) 0.001(2)
C(2) 0.026(3) 0.028(3) 0.033(3) 0.002(3) 0.001(2) -0.003(2)
C(3) 0.043(4) 0.032(3) 0.043(3) 0.001(3) 0.010(3) -0.001(2)
C(4) 0.060(5) 0.037(4) 0.067(4) 0.005(3) 0.016(3) -0.009(3)
C(5) 0.058(4) 0.056(5) 0.048(4) 0.003(4) 0.023(3) -0.006(3)
C(6) 0.047(4) 0.047(4) 0.036(3) 0.003(3) 0.014(3) 0.002(3)
C(7) 0.030(3) 0.036(4) 0.035(3) 0.001(3) 0.008(2) 0.003(2)
C(8) 0.042(4) 0.037(4) 0.044(3) -0.006(3) 0.010(3) 0.009(3)
C(9) 0.039(4) 0.031(3) 0.041(3) 0.002(3) 0.009(3) 0.002(2)
C(10) 0.031(3) 0.032(3) 0.030(3) 0.002(2) 0.003(2) 0.003(2)
C(11) 0.027(3) 0.026(3) 0.037(3) -0.006(2) 0.001(2) -0.000(2)
C(12) 0.033(3) 0.025(3) 0.037(3) -0.000(2) -0.001(2) -0.003(2)
C(13) 0.038(3) 0.028(3) 0.041(3) -0.002(3) -0.004(3) -0.000(2)
C(14) 0.030(3) 0.033(3) 0.047(3) 0.003(2) -0.003(3) -0.002(3)
C(15) 0.021(3) 0.035(3) 0.042(3) -0.001(3) 0.011(2) 0.002(3)
C(16) 0.047(4) 0.028(3) 0.027(3) -0.004(2) 0.008(2) 0.001(2)
C(17) 0.039(4) 0.032(3) 0.029(3) 0.005(3) -0.002(2) 0.002(2)
C(18) 0.045(5) 0.052(5) 0.053(4) -0.007(3) -0.005(3) 0.001(3)
C(19) 0.060(5) 0.069(6) 0.075(5) -0.005(4) -0.028(4) 0.007(4)
C(20) 0.089(6) 0.061(5) 0.050(4) 0.017(5) -0.030(4) -0.002(4)
C(21) 0.079(6) 0.052(5) 0.035(3) 0.009(4) -0.004(3) 0.007(3)
C(22) 0.045(4) 0.036(3) 0.043(3) 0.009(3) 0.004(2) -0.006(3)
C(23) 0.108(8) 0.083(7) 0.043(4) -0.044(6) -0.016(5) 0.010(4)
C(24) 0.039(5) 0.135(9) 0.119(7) -0.030(6) -0.039(5) 0.085(7)
C(27) 0.058(5) 0.060(5) 0.052(4) -0.027(4) 0.010(3) -0.004(3)
C(28) 0.042(4) 0.046(4) 0.067(4) -0.013(3) -0.003(3) -0.008(3)
C(30) 0.067(5) 0.052(5) 0.126(7) -0.012(4) 0.068(5) 0.002(5)
B(1) 0.050(5) 0.042(5) 0.052(4) -0.005(4) 0.014(4) 0.001(4)

loop_
_atom_type_symbol
_atom_type_description
_atom_type_scat_dispersion_real
_atom_type_scat_dispersion_imag
_atom_type_scat_source
C C 0.003 0.002
;
International Tables for Crystallography
(1992, Vol. C, Tables 4.2.6.8 and 6.1.1.4)
;
H H 0.000 0.000
;
International Tables for Crystallography
(1992, Vol. C, Table 6.1.1.4)
;
B B 0.001 0.001
;
International Tables for Crystallography
(1992, Vol. C, Tables 4.2.6.8 and 6.1.1.4)
;
N N 0.006 0.003
;
International Tables for Crystallography
(1992, Vol. C, Tables 4.2.6.8 and 6.1.1.4)
;
F F 0.017 0.010
;
International Tables for Crystallography
(1992, Vol. C, Tables 4.2.6.8 and 6.1.1.4)
;
Rh Rh -1.118 0.919
;
International Tables for Crystallography
(1992, Vol. C, Tables 4.2.6.8 and 6.1.1.4)
;

loop_
_geom_angle_atom_site_label_1
_geom_angle_atom_site_label_2
_geom_angle_atom_site_label_3
_geom_angle
_geom_angle_publ_flag
_geom_angle_site_symmetry_1
C(12) Rh(1) C(13) 35.3(2) yes .
C(12) Rh(1) C(14) 63.6(2) yes .
C(12) Rh(1) C(15) 74.4(2) yes .
C(12) Rh(1) C(16) 62.95(19) yes .
C(12) Rh(1) C(23) 102.5(2) yes .
C(12) Rh(1) C(24) 120.2(2) yes .
C(12) Rh(1) C(27) 156.1(2) yes .
C(12) Rh(1) C(28) 124.7(2) yes .
C(13) Rh(1) C(14) 35.6(2) yes .
C(13) Rh(1) C(15) 63.2(2) yes .
C(13) Rh(1) C(16) 74.8(2) yes .
C(13) Rh(1) C(23) 101.6(2) yes .
C(13) Rh(1) C(24) 98.0(2) yes .
C(13) Rh(1) C(27) 160.5(2) yes .
C(13) Rh(1) C(28) 160.0(2) yes .
C(14) Rh(1) C(15) 35.0(2) yes .
C(14) Rh(1) C(16) 63.8(2) yes .
C(14) Rh(1) C(23) 124.1(2) yes .
C(14) Rh(1) C(24) 100.5(2) yes .
C(14) Rh(1) C(27) 125.1(2) yes .
C(14) Rh(1) C(28) 154.4(2) yes .
C(15) Rh(1) C(16) 36.0(2) yes .
C(15) Rh(1) C(23) 158.3(3) yes .
C(15) Rh(1) C(24) 125.8(2) yes .
C(15) Rh(1) C(27) 100.9(2) yes .
C(15) Rh(1) C(28) 120.0(2) yes .
C(16) Rh(1) C(23) 160.0(2) yes .
C(16) Rh(1) C(24) 161.7(2) yes .
C(16) Rh(1) C(27) 99.2(2) yes .
C(16) Rh(1) C(28) 97.0(2) yes .
C(23) Rh(1) C(24) 37.0(3) yes .
C(23) Rh(1) C(27) 90.1(2) yes .
C(23) Rh(1) C(28) 79.8(3) yes .
C(24) Rh(1) C(27) 82.0(3) yes .
C(24) Rh(1) C(28) 94.8(2) yes .
C(27) Rh(1) C(28) 37.3(2) yes .
C(10) N(1) C(11) 121.0(4) yes .
C(10) N(1) C(17) 116.2(4) yes .
C(11) N(1) C(17) 120.7(4) yes .
C(1) C(1) C(2) 120.6(4) yes 8_665
C(1) C(1) C(10) 120.3(4) yes 8_665
C(2) C(1) C(10) 119.1(4) yes .
C(1) C(2) C(3) 122.3(5) yes .
C(1) C(2) C(7) 119.8(5) yes .
C(3) C(2) C(7) 117.8(5) yes .
C(2) C(3) C(4) 120.7(5) yes .
C(3) C(4) C(5) 121.1(6) yes .
C(4) C(5) C(6) 120.1(6) yes .
C(5) C(6) C(7) 120.3(5) yes .
C(2) C(7) C(6) 119.8(5) yes .
C(2) C(7) C(8) 118.2(5) yes .
C(6) C(7) C(8) 121.9(5) yes .
C(7) C(8) C(9) 121.8(5) yes .
C(8) C(9) C(10) 119.8(5) yes .
N(1) C(10) C(1) 120.5(4) yes .
N(1) C(10) C(9) 118.3(5) yes .
C(1) C(10) C(9) 121.2(4) yes .
N(1) C(11) C(12) 122.3(4) yes .
N(1) C(11) C(16) 121.6(4) yes .
C(12) C(11) C(16) 116.1(5) yes .
Rh(1) C(12) C(11) 74.9(3) yes .
Rh(1) C(12) C(13) 68.5(3) yes .
C(11) C(12) C(13) 119.7(5) yes .
Rh(1) C(13) C(12) 76.1(3) yes .
Rh(1) C(13) C(14) 73.3(3) yes .
C(12) C(13) C(14) 122.3(5) yes .
Rh(1) C(14) C(13) 71.1(3) yes .
Rh(1) C(14) C(15) 72.3(3) yes .
C(13) C(14) C(15) 118.9(5) yes .
Rh(1) C(15) C(14) 72.8(3) yes .
Rh(1) C(15) C(16) 70.2(3) yes .
C(14) C(15) C(16) 119.4(5) yes .
Rh(1) C(16) C(11) 79.1(3) yes .
Rh(1) C(16) C(15) 73.8(3) yes .
C(11) C(16) C(15) 122.7(5) yes .
N(1) C(17) C(18) 120.8(5) yes .
N(1) C(17) C(22) 119.2(5) yes .
C(18) C(17) C(22) 119.9(5) yes .
C(17) C(18) C(19) 119.8(6) yes .
C(18) C(19) C(20) 120.3(7) yes .
C(19) C(20) C(21) 121.7(7) yes .
C(20) C(21) C(22) 118.1(6) yes .
C(17) C(22) C(21) 120.1(6) yes .
Rh(1) C(23) C(24) 72.3(5) yes .
Rh(1) C(23) C(30) 111.7(5) yes .
C(24) C(23) C(30) 126.2(8) yes .
Rh(1) C(24) C(23) 70.7(5) yes .
Rh(1) C(24) C(25) 108.3(5) yes .
C(23) C(24) C(25) 119.1(7) yes .
C(24) C(25) C(26) 119.3(8) yes .
C(25) C(26) C(27) 117.7(8) yes .
Rh(1) C(27) C(26) 110.1(5) yes .
Rh(1) C(27) C(28) 70.9(4) yes .
C(26) C(27) C(28) 123.0(6) yes .
Rh(1) C(28) C(27) 71.8(4) yes .
Rh(1) C(28) C(29) 113.7(5) yes .
C(27) C(28) C(29) 126.5(7) yes .
C(28) C(29) C(30) 114.1(7) yes .
C(23) C(30) C(29) 116.1(6) yes .
F(1) B(1) F(2) 109.4(7) yes .
F(1) B(1) F(3) 108.1(6) yes .
F(1) B(1) F(4) 106.8(6) yes .
F(2) B(1) F(3) 110.8(6) yes .
F(2) B(1) F(4) 111.0(7) yes .
F(3) B(1) F(4) 110.6(6) yes .
C(2) C(3) H(1) 119.7 no .
C(4) C(3) H(1) 119.7 no .
C(3) C(4) H(2) 119.5 no .
C(5) C(4) H(2) 119.5 no .
C(4) C(5) H(3) 119.9 no .
C(6) C(5) H(3) 119.9 no .
C(5) C(6) H(4) 119.8 no .
C(7) C(6) H(4) 119.8 no .
C(7) C(8) H(5) 119.1 no .
C(9) C(8) H(5) 119.1 no .
C(8) C(9) H(6) 120.1 no .
C(10) C(9) H(6) 120.1 no .
Rh(1) C(12) H(7) 128.5 no .
C(11) C(12) H(7) 120.2 no .
C(13) C(12) H(7) 120.2 no .
Rh(1) C(13) H(8) 123.1 no .
C(12) C(13) H(8) 118.9 no .
C(14) C(13) H(8) 118.9 no .
Rh(1) C(14) H(9) 128.2 no .
C(13) C(14) H(9) 120.5 no .
C(15) C(14) H(9) 120.5 no .
Rh(1) C(15) H(10) 129.0 no .
C(14) C(15) H(10) 120.3 no .
C(16) C(15) H(10) 120.3 no .
Rh(1) C(16) H(11) 119.3 no .
C(11) C(16) H(11) 118.7 no .
C(15) C(16) H(11) 118.7 no .
C(17) C(18) H(12) 120.1 no .
C(19) C(18) H(12) 120.1 no .
C(18) C(19) H(13) 119.8 no .
C(20) C(19) H(13) 119.8 no .
C(19) C(20) H(14) 119.1 no .
C(21) C(20) H(14) 119.1 no .
C(20) C(21) H(15) 121.0 no .
C(22) C(21) H(15) 121.0 no .
C(17) C(22) H(16) 120.0 no .
C(21) C(22) H(16) 120.0 no .
Rh(1) C(23) H(17) 85.8 no .
C(24) C(23) H(17) 116.9 no .
C(30) C(23) H(17) 116.9 no .
Rh(1) C(24) H(18) 91.0 no .
C(23) C(24) H(18) 120.5 no .
C(25) C(24) H(18) 120.5 no .
C(24) C(25) H(19) 107.0 no .
C(24) C(25) H(20) 107.0 no .
C(26) C(25) H(19) 107.0 no .
C(26) C(25) H(20) 107.0 no .
H(19) C(25) H(20) 109.5 no .
C(25) C(26) H(21) 107.4 no .
C(25) C(26) H(22) 107.4 no .
C(27) C(26) H(21) 107.4 no .
C(27) C(26) H(22) 107.4 no .
H(21) C(26) H(22) 109.5 no .
Rh(1) C(27) H(23) 89.1 no .
C(26) C(27) H(23) 118.5 no .
C(28) C(27) H(23) 118.5 no .
Rh(1) C(28) H(24) 84.3 no .
C(27) C(28) H(24) 116.7 no .
C(29) C(28) H(24) 116.7 no .
C(28) C(29) H(25) 108.3 no .
C(28) C(29) H(26) 108.3 no .
C(30) C(29) H(25) 108.3 no .
C(30) C(29) H(26) 108.3 no .
H(25) C(29) H(26) 109.5 no .
C(23) C(30) H(27) 107.8 no .
C(23) C(30) H(28) 107.8 no .
C(29) C(30) H(27) 107.8 no .
C(29) C(30) H(28) 107.8 no .
H(27) C(30) H(28) 109.5 no .

loop_
_geom_bond_atom_site_label_1
_geom_bond_atom_site_label_2
_geom_bond_distance
_geom_bond_publ_flag
_geom_bond_site_symmetry_2
Rh(1) C(12) 2.375(5) yes .
Rh(1) C(13) 2.277(6) yes .
Rh(1) C(14) 2.304(5) yes .
Rh(1) C(15) 2.297(5) yes .
Rh(1) C(16) 2.252(5) yes .
Rh(1) C(23) 2.153(8) yes .
Rh(1) C(24) 2.174(10) yes .
Rh(1) C(27) 2.147(7) yes .
Rh(1) C(28) 2.135(7) yes .
F(1) B(1) 1.372(10) yes .
F(2) B(1) 1.314(11) yes .
F(3) B(1) 1.383(9) yes .
F(4) B(1) 1.343(8) yes .
N(1) C(10) 1.443(6) yes .
N(1) C(11) 1.383(7) yes .
N(1) C(17) 1.442(7) yes .
C(1) C(1) 1.493(7) yes 8_665
C(1) C(2) 1.421(7) yes .
C(1) C(10) 1.367(7) yes .
C(2) C(3) 1.415(8) yes .
C(2) C(7) 1.430(8) yes .
C(3) C(4) 1.367(9) yes .
C(4) C(5) 1.406(9) yes .
C(5) C(6) 1.362(10) yes .
C(6) C(7) 1.414(8) yes .
C(7) C(8) 1.408(9) yes .
C(8) C(9) 1.348(8) yes .
C(9) C(10) 1.426(7) yes .
C(11) C(12) 1.417(7) yes .
C(11) C(16) 1.432(7) yes .
C(12) C(13) 1.415(8) yes .
C(13) C(14) 1.400(8) yes .
C(14) C(15) 1.382(8) yes .
C(15) C(16) 1.407(8) yes .
C(17) C(18) 1.365(9) yes .
C(17) C(22) 1.403(8) yes .
C(18) C(19) 1.376(10) yes .
C(19) C(20) 1.368(11) yes .
C(20) C(21) 1.371(12) yes .
C(21) C(22) 1.399(9) yes .
C(23) C(24) 1.374(13) yes .
C(23) C(30) 1.491(13) yes .
C(24) C(25) 1.532(13) yes .
C(25) C(26) 1.356(12) yes .
C(26) C(27) 1.546(12) yes .
C(27) C(28) 1.368(10) yes .
C(28) C(29) 1.440(11) yes .
C(29) C(30) 1.483(12) yes .
C(3) H(1) 0.950 no .
C(4) H(2) 0.950 no .
C(5) H(3) 0.950 no .
C(6) H(4) 0.950 no .
C(8) H(5) 0.950 no .
C(9) H(6) 0.950 no .
C(12) H(7) 0.950 no .
C(13) H(8) 0.950 no .
C(14) H(9) 0.950 no .
C(15) H(10) 0.950 no .
C(16) H(11) 0.950 no .
C(18) H(12) 0.950 no .
C(19) H(13) 0.950 no .
C(20) H(14) 0.950 no .
C(21) H(15) 0.950 no .
C(22) H(16) 0.950 no .
C(23) H(17) 0.950 no .
C(24) H(18) 0.950 no .
C(25) H(19) 0.950 no .
C(25) H(20) 0.950 no .
C(26) H(21) 0.950 no .
C(26) H(22) 0.950 no .
C(27) H(23) 0.950 no .
C(28) H(24) 0.950 no .
C(29) H(25) 0.950 no .
C(29) H(26) 0.950 no .
C(30) H(27) 0.950 no .
C(30) H(28) 0.950 no .
